data_7101406
loop_
_publ_author_name
'Dario Braga'
'Stefano Giaffreda'
F.Grepioni

_publ_section_title
;
Mechanochemical Preparation of Hybrid
Organometallic-Organic Macrocyclic Adducts with Long Chain Dicarboxylic
Acids
;
_journal_issue 37
_journal_name_full 'Chemical Communications'
_journal_paper_doi 10.1039/b608691h
_journal_year 2006
_chemical_formula_sum 'C52 H52 Fe2 N4 O8'
_chemical_formula_weight 972.68
_chemical_name_systematic
;
?
;
_space_group_IT_number 2
_symmetry_cell_setting triclinic
_symmetry_space_group_name_Hall '-P 1'
_symmetry_space_group_name_H-M 'P -1'
_atom_sites_solution_hydrogens geom
_atom_sites_solution_primary direct
_atom_sites_solution_secondary difmap
_audit_creation_method SHELXL-97
_cell_angle_alpha 89.201(4)
_cell_angle_beta 87.275(4)
_cell_angle_gamma 68.551(3)
_cell_formula_units_Z 4
_cell_length_a 11.276(2)
_cell_length_b 14.816(3)
_cell_length_c 28.600(6)
_cell_measurement_temperature 293(2)
_cell_volume 4442.1(16)
_computing_structure_refinement 'SHELXL-97 (Sheldrick, 1997)'
_computing_structure_solution 'SHELXS-97 (Sheldrick, 1990)'
_diffrn_ambient_temperature 293(2)
_diffrn_measured_fraction_theta_full 0.983
_diffrn_measured_fraction_theta_max 0.983
_diffrn_radiation_monochromator graphite
_diffrn_radiation_source 'fine-focus sealed tube'
_diffrn_radiation_type MoK\a
_diffrn_radiation_wavelength 0.71073
_diffrn_reflns_av_R_equivalents 0.1077
_diffrn_reflns_av_sigmaI/netI 0.1924
_diffrn_reflns_limit_h_max 13
_diffrn_reflns_limit_h_min -13
_diffrn_reflns_limit_k_max 17
_diffrn_reflns_limit_k_min -17
_diffrn_reflns_limit_l_max 33
_diffrn_reflns_limit_l_min -33
_diffrn_reflns_number 31703
_diffrn_reflns_theta_full 25.00
_diffrn_reflns_theta_max 25.00
_diffrn_reflns_theta_min 1.48
_exptl_absorpt_coefficient_mu 0.716
_exptl_absorpt_correction_T_max 1.000
_exptl_absorpt_correction_T_min 0.923
_exptl_absorpt_correction_type psi-scan
_exptl_crystal_colour red
_exptl_crystal_density_diffrn 1.454
_exptl_crystal_density_method 'not measured'
_exptl_crystal_description prism
_exptl_crystal_F_000 2032
_exptl_crystal_size_max 0.24
_exptl_crystal_size_mid 0.24
_exptl_crystal_size_min 0.20
_refine_diff_density_max 1.354
_refine_diff_density_min -0.737
_refine_diff_density_rms 0.167
_refine_ls_extinction_coef 0.0192(17)
_refine_ls_extinction_expression Fc^*^=kFc[1+0.001xFc^2^\l^3^/sin(2\q)]^-1/4^
_refine_ls_extinction_method SHELXL
_refine_ls_goodness_of_fit_ref 1.031
_refine_ls_hydrogen_treatment mixed
_refine_ls_matrix_type full
_refine_ls_number_parameters 1139
_refine_ls_number_reflns 15394
_refine_ls_number_restraints 0
_refine_ls_restrained_S_all 1.031
_refine_ls_R_factor_all 0.2243
_refine_ls_R_factor_gt 0.1189
_refine_ls_shift/su_max 0.008
_refine_ls_shift/su_mean 0.000
_refine_ls_structure_factor_coef Fsqd
_refine_ls_weighting_details 'calc w=1/[\s^2^(Fo^2^)+(0.1791P)^2^+3.3055P] where P=(Fo^2^+2Fc^2^)/3'
_refine_ls_weighting_scheme calc
_refine_ls_wR_factor_gt 0.2862
_refine_ls_wR_factor_ref 0.3563
_reflns_number_gt 6831
_reflns_number_total 15394
_reflns_threshold_expression >2sigma(I)
_cod_data_source_file b608691h.txt
_cod_depositor_comments
;
The following automatic conversions were performed:
'_symmetry_cell_setting' value 'Triclinic' changed to 'triclinic'
according to '/home/saulius/struct/CIF-dictionaries/cif_core.dic'
dictionary named 'cif_core.dic' version 2.4.1 from
2010-06-29.

'_exptl_absorpt_correction_type' value 'Psi-scan' changed to
'psi-scan' according to
'/home/saulius/struct/CIF-dictionaries/cif_core.dic' dictionary named
'cif_core.dic' version 2.4.1 from 2010-06-29.

Automatic conversion script
Id: cif_fix_enum 1527 2010-12-29 10:47:43Z saulius 
;
_cod_original_sg_symbol_H-M P-1
_cod_database_code 7101406

loop_
_symmetry_equiv_pos_as_xyz
'x, y, z'
'-x, -y, -z'

loop_
_atom_site_label
_atom_site_type_symbol
_atom_site_fract_x
_atom_site_fract_y
_atom_site_fract_z
_atom_site_U_iso_or_equiv
_atom_site_adp_type
_atom_site_occupancy
_atom_site_symmetry_multiplicity
_atom_site_calc_flag
_atom_site_refinement_flags
Fe1 Fe 0.78810(15) 0.27772(11) 0.47032(5) 0.0487(5) Uani 1 1 d .
C1 C 0.9131(5) 0.1391(6) 0.4626(3) 0.062(3) Uani 1 1 d G
H1 H 1.0009 0.1193 0.4570 0.074 Uiso 1 1 calc R
C2 C 0.8482(7) 0.1521(6) 0.5072(2) 0.058(3) Uani 1 1 d G
H2 H 0.8860 0.1422 0.5360 0.070 Uiso 1 1 calc R
C3 C 0.7155(6) 0.1827(6) 0.5002(2) 0.065(3) Uani 1 1 d G
H3 H 0.6510 0.1965 0.5235 0.078 Uiso 1 1 calc R
C4 C 0.6984(5) 0.1887(6) 0.4512(3) 0.049(3) Uani 1 1 d G
H4 H 0.6208 0.2070 0.4369 0.058 Uiso 1 1 calc R
C5 C 0.8205(7) 0.1617(6) 0.42798(18) 0.049(3) Uani 1 1 d G
C6 C 0.8501(9) 0.1569(7) 0.3778(3) 0.042(3) Uani 1 1 d .
C7 C 0.9675(10) 0.1543(7) 0.3590(4) 0.052(3) Uani 1 1 d .
H7 H 1.0304 0.1550 0.3787 0.063 Uiso 1 1 calc R
C8 C 0.9903(11) 0.1505(8) 0.3119(4) 0.055(3) Uani 1 1 d .
H8 H 1.0692 0.1499 0.3004 0.066 Uiso 1 1 calc R
C9 C 0.7930(12) 0.1490(8) 0.2997(4) 0.056(3) Uani 1 1 d .
H9 H 0.7319 0.1479 0.2792 0.068 Uiso 1 1 calc R
C10 C 0.7624(10) 0.1517(8) 0.3453(4) 0.055(3) Uani 1 1 d .
H10 H 0.6838 0.1502 0.3556 0.066 Uiso 1 1 calc R
C11 C 0.8866(6) 0.3691(6) 0.4668(3) 0.056(3) Uani 1 1 d G
H11 H 0.9746 0.3508 0.4623 0.067 Uiso 1 1 calc R
C12 C 0.8179(10) 0.3796(6) 0.5105(2) 0.072(4) Uani 1 1 d G
H12 H 0.8530 0.3693 0.5398 0.087 Uiso 1 1 calc R
C13 C 0.6864(9) 0.4084(6) 0.5017(3) 0.075(4) Uani 1 1 d G
H13 H 0.6201 0.4204 0.5242 0.090 Uiso 1 1 calc R
C14 C 0.6737(6) 0.4158(6) 0.4525(3) 0.063(3) Uani 1 1 d G
H14 H 0.5977 0.4335 0.4371 0.075 Uiso 1 1 calc R
C15 C 0.7975(8) 0.3915(6) 0.4309(2) 0.052(3) Uani 1 1 d G
C16 C 0.8337(10) 0.3930(7) 0.3803(4) 0.046(3) Uani 1 1 d .
C17 C 0.9519(10) 0.3916(8) 0.3646(4) 0.049(3) Uani 1 1 d .
H17 H 1.0142 0.3882 0.3855 0.059 Uiso 1 1 calc R
C18 C 0.9744(10) 0.3951(8) 0.3178(4) 0.054(3) Uani 1 1 d .
H18 H 1.0556 0.3918 0.3078 0.065 Uiso 1 1 calc R
C19 C 0.7780(12) 0.4033(8) 0.3005(4) 0.062(3) Uani 1 1 d .
H19 H 0.7181 0.4063 0.2787 0.075 Uiso 1 1 calc R
C20 C 0.7454(10) 0.3997(8) 0.3471(4) 0.049(3) Uani 1 1 d .
H20 H 0.6642 0.4018 0.3563 0.059 Uiso 1 1 calc R
N1 N 0.9055(10) 0.1477(6) 0.2807(3) 0.056(2) Uani 1 1 d .
N2 N 0.8936(9) 0.4026(6) 0.2849(3) 0.053(2) Uani 1 1 d .
Fe2 Fe 0.36544(15) 0.78418(11) 0.34294(5) 0.0498(5) Uani 1 1 d .
C21 C 0.4764(6) 0.8650(6) 0.3298(3) 0.062(3) Uani 1 1 d G
H21 H 0.5609 0.8418 0.3186 0.074 Uiso 1 1 calc R
C22 C 0.4338(9) 0.8731(6) 0.3777(3) 0.076(4) Uani 1 1 d G
H22 H 0.4855 0.8559 0.4032 0.091 Uiso 1 1 calc R
C23 C 0.2984(9) 0.9118(6) 0.3797(2) 0.068(4) Uani 1 1 d G
H23 H 0.2459 0.9245 0.4067 0.082 Uiso 1 1 calc R
C24 C 0.2573(6) 0.9277(6) 0.3331(3) 0.058(3) Uani 1 1 d G
H24 H 0.1731 0.9527 0.3243 0.070 Uiso 1 1 calc R
C25 C 0.3673(7) 0.8988(6) 0.3023(2) 0.047(3) Uani 1 1 d G
C26 C 0.3675(10) 0.9027(8) 0.2514(4) 0.046(3) Uani 1 1 d .
C27 C 0.4705(11) 0.8475(8) 0.2233(4) 0.055(3) Uani 1 1 d .
H27 H 0.5438 0.8054 0.2367 0.066 Uiso 1 1 calc R
C28 C 0.4646(11) 0.8548(9) 0.1758(4) 0.057(3) Uani 1 1 d .
H28 H 0.5363 0.8180 0.1576 0.068 Uiso 1 1 calc R
C29 C 0.2633(11) 0.9675(8) 0.1806(4) 0.057(3) Uani 1 1 d .
H29 H 0.1924 1.0103 0.1661 0.068 Uiso 1 1 calc R
C30 C 0.2612(11) 0.9650(8) 0.2289(4) 0.060(3) Uani 1 1 d .
H30 H 0.1897 1.0045 0.2463 0.072 Uiso 1 1 calc R
C31 C 0.4764(6) 0.6405(6) 0.3312(3) 0.058(3) Uani 1 1 d G
H31 H 0.5621 0.6157 0.3215 0.070 Uiso 1 1 calc R
C32 C 0.4272(8) 0.6557(6) 0.3783(2) 0.073(4) Uani 1 1 d G
H32 H 0.4752 0.6425 0.4048 0.087 Uiso 1 1 calc R
C33 C 0.2920(8) 0.6946(6) 0.3777(2) 0.063(3) Uani 1 1 d G
H33 H 0.2359 0.7113 0.4038 0.076 Uiso 1 1 calc R
C34 C 0.2576(6) 0.7034(6) 0.3303(3) 0.059(3) Uani 1 1 d G
H34 H 0.1749 0.7269 0.3198 0.071 Uiso 1 1 calc R
C35 C 0.3715(7) 0.6700(6) 0.3015(2) 0.052(3) Uani 1 1 d G
C36 C 0.3741(10) 0.6606(7) 0.2511(4) 0.047(3) Uani 1 1 d .
C37 C 0.4807(10) 0.5947(8) 0.2259(4) 0.053(3) Uani 1 1 d .
H37 H 0.5512 0.5559 0.2419 0.064 Uiso 1 1 calc R
C38 C 0.4813(11) 0.5872(8) 0.1782(4) 0.056(3) Uani 1 1 d .
H38 H 0.5524 0.5418 0.1631 0.067 Uiso 1 1 calc R
C39 C 0.2854(11) 0.7042(9) 0.1749(5) 0.063(3) Uani 1 1 d .
H39 H 0.2176 0.7420 0.1574 0.076 Uiso 1 1 calc R
C40 C 0.2751(10) 0.7174(8) 0.2238(4) 0.050(3) Uani 1 1 d .
H40 H 0.2027 0.7638 0.2377 0.060 Uiso 1 1 calc R
N3 N 0.3616(10) 0.9119(8) 0.1537(3) 0.061(3) Uani 1 1 d .
N4 N 0.3866(9) 0.6406(7) 0.1525(3) 0.057(2) Uani 1 1 d .
Fe3 Fe 0.78106(15) 0.77851(11) 0.04227(6) 0.0520(5) Uani 1 1 d .
C41 C 0.6684(6) 0.9138(6) 0.0639(3) 0.066(3) Uani 1 1 d G
H41 H 0.5946 0.9294 0.0831 0.079 Uiso 1 1 calc R
C42 C 0.6752(9) 0.9073(7) 0.0143(3) 0.084(4) Uani 1 1 d G
H42 H 0.6068 0.9179 -0.0047 0.101 Uiso 1 1 calc R
C43 C 0.8049(11) 0.8818(7) -0.0012(2) 0.076(4) Uani 1 1 d G
H43 H 0.8363 0.8728 -0.0321 0.091 Uiso 1 1 calc R
C44 C 0.8782(7) 0.8725(6) 0.0389(3) 0.068(4) Uani 1 1 d G
H44 H 0.9661 0.8563 0.0388 0.081 Uiso 1 1 calc R
C45 C 0.7938(7) 0.8923(6) 0.0791(2) 0.054(3) Uani 1 1 d G
C46 C 0.8320(10) 0.8947(7) 0.1272(4) 0.046(3) Uani 1 1 d .
C47 C 0.7503(11) 0.9002(8) 0.1648(4) 0.057(3) Uani 1 1 d .
H47 H 0.6681 0.9027 0.1600 0.068 Uiso 1 1 calc R
C48 C 0.7882(11) 0.9021(8) 0.2096(4) 0.057(3) Uani 1 1 d .
H48 H 0.7311 0.9043 0.2345 0.068 Uiso 1 1 calc R
C49 C 0.9803(11) 0.8974(7) 0.1815(4) 0.052(3) Uani 1 1 d .
H49 H 1.0610 0.8973 0.1871 0.063 Uiso 1 1 calc R
C50 C 0.9512(10) 0.8942(7) 0.1366(4) 0.048(3) Uani 1 1 d .
H50 H 1.0103 0.8918 0.1123 0.058 Uiso 1 1 calc R
C51 C 0.6977(6) 0.6844(6) 0.0660(3) 0.063(3) Uani 1 1 d G
H51 H 0.6210 0.7002 0.0834 0.076 Uiso 1 1 calc R
C52 C 0.7127(7) 0.6808(6) 0.0164(3) 0.061(3) Uani 1 1 d G
H52 H 0.6476 0.6938 -0.0044 0.073 Uiso 1 1 calc R
C53 C 0.8447(8) 0.6539(6) 0.0042(2) 0.061(3) Uani 1 1 d G
H53 H 0.8812 0.6462 -0.0261 0.073 Uiso 1 1 calc R
C54 C 0.9112(5) 0.6409(6) 0.0462(3) 0.057(3) Uani 1 1 d G
H54 H 0.9988 0.6231 0.0483 0.069 Uiso 1 1 calc R
C55 C 0.8203(7) 0.6597(6) 0.08440(19) 0.052(3) Uani 1 1 d G
C56 C 0.8536(10) 0.6554(7) 0.1336(4) 0.044(3) Uani 1 1 d .
C57 C 0.7696(11) 0.6487(8) 0.1694(4) 0.058(3) Uani 1 1 d .
H57 H 0.6908 0.6471 0.1622 0.070 Uiso 1 1 calc R
C58 C 0.8020(12) 0.6442(9) 0.2156(5) 0.066(3) Uani 1 1 d .
H58 H 0.7435 0.6400 0.2387 0.079 Uiso 1 1 calc R
C59 C 0.9946(11) 0.6511(8) 0.1937(4) 0.056(3) Uani 1 1 d .
H59 H 1.0735 0.6513 0.2016 0.067 Uiso 1 1 calc R
C60 C 0.9703(9) 0.6564(7) 0.1467(4) 0.047(3) Uani 1 1 d .
H60 H 1.0306 0.6606 0.1243 0.056 Uiso 1 1 calc R
N5 N 0.9022(9) 0.9008(7) 0.2186(3) 0.058(3) Uani 1 1 d .
N6 N 0.9152(10) 0.6457(7) 0.2285(3) 0.064(3) Uani 1 1 d .
Fe4 Fe 0.35103(15) 0.28373(11) 0.14436(5) 0.0489(5) Uani 1 1 d .
C61 C 0.4629(5) 0.1409(6) 0.1538(3) 0.059(3) Uani 1 1 d G
H61 H 0.5495 0.1159 0.1592 0.071 Uiso 1 1 calc R
C62 C 0.4084(8) 0.1554(7) 0.1092(2) 0.069(4) Uani 1 1 d G
H62 H 0.4532 0.1415 0.0804 0.082 Uiso 1 1 calc R
C63 C 0.2737(7) 0.1948(6) 0.1164(2) 0.065(3) Uani 1 1 d G
H63 H 0.2147 0.2112 0.0931 0.078 Uiso 1 1 calc R
C64 C 0.2449(5) 0.2047(5) 0.1653(3) 0.050(3) Uani 1 1 d G
H64 H 0.1637 0.2288 0.1798 0.060 Uiso 1 1 calc R
C65 C 0.3618(7) 0.1714(6) 0.18845(19) 0.050(3) Uani 1 1 d G
C66 C 0.3751(9) 0.1639(7) 0.2392(3) 0.039(2) Uani 1 1 d .
C67 C 0.4834(10) 0.1043(8) 0.2598(4) 0.056(3) Uani 1 1 d .
H67 H 0.5549 0.0705 0.2408 0.068 Uiso 1 1 calc R
C68 C 0.4897(12) 0.0934(9) 0.3066(4) 0.063(3) Uani 1 1 d .
H68 H 0.5655 0.0508 0.3182 0.076 Uiso 1 1 calc R
C69 C 0.2860(11) 0.1996(9) 0.3180(4) 0.064(3) Uani 1 1 d .
H69 H 0.2175 0.2337 0.3382 0.077 Uiso 1 1 calc R
C70 C 0.2707(11) 0.2135(9) 0.2711(4) 0.060(3) Uani 1 1 d .
H70 H 0.1934 0.2546 0.2600 0.072 Uiso 1 1 calc R
C71 C 0.4608(6) 0.3638(7) 0.1491(3) 0.069(4) Uani 1 1 d G
H71 H 0.5465 0.3403 0.1560 0.083 Uiso 1 1 calc R
C72 C 0.4122(9) 0.3723(7) 0.1037(2) 0.074(4) Uani 1 1 d G
H72 H 0.4604 0.3552 0.0757 0.089 Uiso 1 1 calc R
C73 C 0.2769(9) 0.4114(6) 0.1085(2) 0.068(4) Uani 1 1 d G
H73 H 0.2211 0.4244 0.0843 0.081 Uiso 1 1 calc R
C74 C 0.2420(6) 0.4271(6) 0.1569(3) 0.060(3) Uani 1 1 d G
H74 H 0.1592 0.4523 0.1699 0.072 Uiso 1 1 calc R
C75 C 0.3557(8) 0.3977(6) 0.1820(2) 0.051(3) Uani 1 1 d G
C76 C 0.3677(9) 0.4014(7) 0.2322(4) 0.047(3) Uani 1 1 d .
C77 C 0.4770(10) 0.3502(8) 0.2542(4) 0.056(3) Uani 1 1 d .
H77 H 0.5503 0.3135 0.2369 0.067 Uiso 1 1 calc R
C78 C 0.4775(11) 0.3534(9) 0.3021(4) 0.060(3) Uani 1 1 d .
H78 H 0.5516 0.3146 0.3162 0.072 Uiso 1 1 calc R
C79 C 0.2751(12) 0.4585(9) 0.3081(4) 0.065(3) Uani 1 1 d .
H79 H 0.2053 0.4976 0.3264 0.078 Uiso 1 1 calc R
C80 C 0.2627(11) 0.4574(8) 0.2606(4) 0.055(3) Uani 1 1 d .
H80 H 0.1856 0.4932 0.2475 0.066 Uiso 1 1 calc R
N7 N 0.3952(9) 0.1391(7) 0.3373(3) 0.055(2) Uani 1 1 d .
N8 N 0.3815(9) 0.4070(8) 0.3297(3) 0.062(3) Uani 1 1 d .
C81 C -0.1390(12) 0.1485(8) 0.1661(4) 0.056(3) Uani 1 1 d .
C82 C -0.1117(11) 0.1405(8) 0.1142(4) 0.062(3) Uani 1 1 d .
H82A H -0.0436 0.0787 0.1074 0.074 Uiso 1 1 calc R
H82B H -0.0805 0.1911 0.1045 0.074 Uiso 1 1 calc R
C83 C -0.2223(12) 0.1480(8) 0.0852(4) 0.061(3) Uani 1 1 d .
H83A H -0.2573 0.1003 0.0963 0.073 Uiso 1 1 calc R
H83B H -0.2880 0.2116 0.0902 0.073 Uiso 1 1 calc R
C84 C -0.1914(11) 0.1333(8) 0.0342(4) 0.059(3) Uani 1 1 d .
H84A H -0.1259 0.0696 0.0289 0.071 Uiso 1 1 calc R
H84B H -0.1569 0.1811 0.0228 0.071 Uiso 1 1 calc R
C85 C -0.3044(11) 0.1413(9) 0.0064(4) 0.058(3) Uani 1 1 d .
H85A H -0.3646 0.2076 0.0090 0.070 Uiso 1 1 calc R
H85B H -0.3454 0.1002 0.0211 0.070 Uiso 1 1 calc R
C86 C -0.2817(13) 0.1153(9) -0.0448(4) 0.061(3) Uani 1 1 d .
O1 O -0.2449(8) 0.1571(7) 0.1841(3) 0.075(3) Uani 1 1 d .
O2 O -0.0420(7) 0.1436(7) 0.1900(3) 0.068(2) Uani 1 1 d .
H200 H -0.085(11) 0.167(9) 0.222(4) 0.082 Uiso 1 1 d .
O3 O -0.3820(9) 0.1146(8) -0.0635(3) 0.085(3) Uani 1 1 d .
H300 H -0.373(13) 0.127(10) -0.094(5) 0.102 Uiso 1 1 d .
O4 O -0.1757(9) 0.0901(8) -0.0634(3) 0.090(3) Uani 1 1 d .
C87 C 0.1457(12) 0.5940(8) -0.1696(4) 0.053(3) Uani 1 1 d .
C88 C 0.1180(9) 0.5963(8) -0.1175(4) 0.049(3) Uani 1 1 d .
H88A H 0.0511 0.6579 -0.1095 0.059 Uiso 1 1 calc R
H88B H 0.0848 0.5457 -0.1098 0.059 Uiso 1 1 calc R
C89 C 0.2259(10) 0.5834(8) -0.0881(4) 0.054(3) Uani 1 1 d .
H89A H 0.2652 0.6289 -0.0987 0.065 Uiso 1 1 calc R
H89B H 0.2884 0.5187 -0.0938 0.065 Uiso 1 1 calc R
C90 C 0.2002(10) 0.5959(8) -0.0367(4) 0.055(3) Uani 1 1 d .
H90A H 0.1636 0.5492 -0.0254 0.066 Uiso 1 1 calc R
H90B H 0.1374 0.6602 -0.0304 0.066 Uiso 1 1 calc R
C91 C 0.3155(11) 0.5833(10) -0.0098(4) 0.069(4) Uani 1 1 d .
H91A H 0.3697 0.5152 -0.0114 0.083 Uiso 1 1 calc R
H91B H 0.3618 0.6190 -0.0261 0.083 Uiso 1 1 calc R
C92 C 0.2987(12) 0.6133(8) 0.0403(4) 0.053(3) Uani 1 1 d .
O5 O 0.0463(7) 0.6032(6) -0.1941(3) 0.059(2) Uani 1 1 d .
H500 H 0.062(10) 0.581(8) -0.226(4) 0.071 Uiso 1 1 d .
O6 O 0.2484(8) 0.5882(7) -0.1862(3) 0.069(2) Uani 1 1 d .
O7 O 0.1964(8) 0.6426(8) 0.0607(3) 0.082(3) Uani 1 1 d .
O8 O 0.4029(8) 0.6071(6) 0.0604(3) 0.072(2) Uani 1 1 d .
H800 H 0.380(11) 0.612(9) 0.101(4) 0.086 Uiso 1 1 d .
C93 C 0.8684(12) 0.6441(9) 0.3440(4) 0.059(3) Uani 1 1 d .
C94 C 0.8901(13) 0.6377(9) 0.3957(4) 0.067(3) Uani 1 1 d .
H94A H 0.9556 0.5754 0.4022 0.081 Uiso 1 1 calc R
H94B H 0.9217 0.6877 0.4041 0.081 Uiso 1 1 calc R
C95 C 0.7738(12) 0.6486(9) 0.4257(4) 0.067(3) Uani 1 1 d .
H95A H 0.7394 0.6009 0.4162 0.080 Uiso 1 1 calc R
H95B H 0.7098 0.7124 0.4206 0.080 Uiso 1 1 calc R
C96 C 0.7991(11) 0.6364(9) 0.4782(4) 0.061(3) Uani 1 1 d .
H96A H 0.8644 0.5733 0.4834 0.073 Uiso 1 1 calc R
H96B H 0.8309 0.6854 0.4881 0.073 Uiso 1 1 calc R
C97 C 0.6808(12) 0.6452(10) 0.5074(4) 0.070(4) Uani 1 1 d .
H97A H 0.6419 0.6033 0.4941 0.084 Uiso 1 1 calc R
H97B H 0.6206 0.7114 0.5056 0.084 Uiso 1 1 calc R
C98 C 0.7045(13) 0.6190(9) 0.5581(5) 0.062(3) Uani 1 1 d .
O9 O 0.7689(9) 0.6499(7) 0.3295(3) 0.080(3) Uani 1 1 d .
O10 O 0.9646(8) 0.6429(7) 0.3189(3) 0.074(3) Uani 1 1 d .
H110 H 0.915(12) 0.662(9) 0.292(4) 0.089 Uiso 1 1 d .
O11 O 0.5999(9) 0.6202(7) 0.5806(3) 0.082(3) Uani 1 1 d .
H111 H 0.6045 0.6067 0.6170 0.090 Uiso 1 1 d .
O12 O 0.8033(9) 0.5986(8) 0.5751(3) 0.091(3) Uani 1 1 d .
C99 C 0.8656(12) 0.9046(7) 0.3347(4) 0.051(3) Uani 1 1 d .
C100 C 0.8923(11) 0.9018(8) 0.3860(3) 0.055(3) Uani 1 1 d .
H10A H 0.9266 0.9513 0.3924 0.066 Uiso 1 1 calc R
H10B H 0.9565 0.8393 0.3931 0.066 Uiso 1 1 calc R
C101 C 0.7743(10) 0.9179(9) 0.4176(4) 0.059(3) Uani 1 1 d .
H10C H 0.7138 0.9830 0.4125 0.071 Uiso 1 1 calc R
H10D H 0.7350 0.8728 0.4085 0.071 Uiso 1 1 calc R
C102 C 0.7988(10) 0.9054(8) 0.4689(3) 0.049(3) Uani 1 1 d .
H10E H 0.8343 0.9524 0.4786 0.059 Uiso 1 1 calc R
H10F H 0.8614 0.8412 0.4741 0.059 Uiso 1 1 calc R
C103 C 0.6784(11) 0.9183(9) 0.4989(4) 0.058(3) Uani 1 1 d .
H10G H 0.6226 0.9859 0.4976 0.070 Uiso 1 1 calc R
H10H H 0.6348 0.8805 0.4850 0.070 Uiso 1 1 calc R
C104 C 0.6962(10) 0.8902(8) 0.5491(4) 0.050(3) Uani 1 1 d .
O13 O 0.7664(8) 0.9106(7) 0.3208(3) 0.072(2) Uani 1 1 d .
O14 O 0.9626(8) 0.8996(6) 0.3077(3) 0.066(2) Uani 1 1 d .
H140 H 0.947(11) 0.909(9) 0.274(4) 0.079 Uiso 1 1 d .
O15 O 0.5878(8) 0.8963(7) 0.5711(3) 0.074(3) Uani 1 1 d .
H150 H 0.637(11) 0.868(9) 0.605(4) 0.089 Uiso 1 1 d .
O16 O 0.7937(8) 0.8627(8) 0.5674(3) 0.085(3) Uani 1 1 d .

loop_
_atom_site_aniso_label
_atom_site_aniso_U_11
_atom_site_aniso_U_22
_atom_site_aniso_U_33
_atom_site_aniso_U_23
_atom_site_aniso_U_13
_atom_site_aniso_U_12
Fe1 0.0524(10) 0.0435(10) 0.0511(10) -0.0003(7) -0.0037(7) -0.0183(8)
C1 0.059(7) 0.065(9) 0.061(8) 0.016(6) -0.012(6) -0.021(6)
C2 0.065(8) 0.060(8) 0.052(7) 0.007(6) -0.003(6) -0.026(6)
C3 0.070(8) 0.069(9) 0.068(8) 0.013(6) -0.017(7) -0.038(7)
C4 0.040(6) 0.045(7) 0.063(7) 0.008(5) -0.010(5) -0.018(5)
C5 0.052(7) 0.064(8) 0.040(6) 0.003(5) -0.013(5) -0.030(6)
C6 0.039(6) 0.029(6) 0.055(7) -0.005(5) -0.016(5) -0.007(5)
C7 0.043(7) 0.037(7) 0.067(8) -0.002(5) -0.018(6) -0.002(5)
C8 0.057(7) 0.049(8) 0.061(8) -0.013(6) -0.005(6) -0.019(6)
C9 0.073(9) 0.047(7) 0.045(7) -0.002(5) -0.025(6) -0.015(6)
C10 0.041(6) 0.054(8) 0.068(8) 0.004(6) -0.013(6) -0.015(5)
C11 0.070(8) 0.051(8) 0.061(8) -0.011(6) -0.006(6) -0.039(6)
C12 0.122(12) 0.051(8) 0.050(8) -0.006(6) -0.011(8) -0.037(8)
C13 0.103(11) 0.038(8) 0.078(10) -0.010(6) 0.020(8) -0.023(7)
C14 0.059(8) 0.047(8) 0.070(9) -0.009(6) 0.009(6) -0.007(6)
C15 0.067(8) 0.030(6) 0.065(8) 0.000(5) -0.014(6) -0.021(5)
C16 0.049(7) 0.021(6) 0.066(7) 0.000(5) -0.008(5) -0.009(5)
C17 0.060(7) 0.046(7) 0.050(7) 0.001(5) -0.015(6) -0.028(6)
C18 0.044(6) 0.039(7) 0.081(9) 0.000(6) 0.003(6) -0.019(5)
C19 0.075(9) 0.046(8) 0.060(8) 0.003(6) -0.021(7) -0.013(6)
C20 0.041(6) 0.048(7) 0.057(7) 0.002(5) -0.008(5) -0.012(5)
N1 0.070(7) 0.039(6) 0.054(6) -0.010(4) 0.002(5) -0.016(5)
N2 0.055(6) 0.042(6) 0.061(6) 0.001(4) -0.004(5) -0.016(5)
Fe2 0.0533(10) 0.0423(10) 0.0537(10) 0.0012(7) -0.0052(7) -0.0170(8)
C21 0.047(7) 0.061(8) 0.086(9) 0.007(7) -0.016(6) -0.028(6)
C22 0.112(12) 0.071(10) 0.066(9) 0.001(7) -0.022(8) -0.057(9)
C23 0.107(11) 0.056(8) 0.046(7) -0.015(6) 0.008(7) -0.034(8)
C24 0.058(7) 0.041(7) 0.070(8) -0.004(6) -0.021(6) -0.010(6)
C25 0.058(7) 0.037(6) 0.051(7) 0.002(5) -0.011(6) -0.021(5)
C26 0.055(7) 0.037(6) 0.047(6) 0.000(5) 0.004(5) -0.018(5)
C27 0.051(7) 0.042(7) 0.074(9) 0.004(6) -0.003(6) -0.020(6)
C28 0.058(8) 0.061(8) 0.055(8) -0.009(6) 0.008(6) -0.026(6)
C29 0.061(8) 0.049(8) 0.067(8) 0.010(6) -0.005(6) -0.030(6)
C30 0.069(8) 0.035(7) 0.074(9) 0.011(6) -0.013(6) -0.016(6)
C31 0.054(7) 0.041(7) 0.070(8) 0.004(6) -0.004(6) -0.007(6)
C32 0.104(11) 0.055(9) 0.060(8) 0.014(6) -0.025(8) -0.029(8)
C33 0.054(8) 0.076(9) 0.068(8) 0.014(7) 0.008(6) -0.037(7)
C34 0.051(7) 0.055(8) 0.069(8) 0.009(6) 0.002(6) -0.017(6)
C35 0.063(7) 0.040(7) 0.057(7) 0.013(5) -0.013(6) -0.024(6)
C36 0.046(6) 0.029(6) 0.070(8) 0.001(5) -0.001(5) -0.020(5)
C37 0.038(6) 0.034(7) 0.087(9) 0.006(6) -0.004(6) -0.013(5)
C38 0.058(7) 0.047(7) 0.061(8) -0.015(6) 0.008(6) -0.018(6)
C39 0.036(6) 0.071(9) 0.085(10) -0.002(7) -0.004(6) -0.022(6)
C40 0.048(6) 0.046(7) 0.057(7) 0.002(5) -0.008(5) -0.018(5)
N3 0.071(7) 0.069(7) 0.057(6) -0.002(5) -0.005(6) -0.043(6)
N4 0.055(6) 0.063(7) 0.058(6) -0.009(5) 0.000(5) -0.028(5)
Fe3 0.0584(10) 0.0401(10) 0.0605(11) 0.0006(7) -0.0113(8) -0.0205(8)
C41 0.076(9) 0.051(8) 0.073(9) 0.005(6) -0.029(7) -0.024(7)
C42 0.103(12) 0.049(9) 0.106(12) 0.013(7) -0.053(10) -0.030(8)
C43 0.136(13) 0.067(9) 0.053(8) 0.009(6) -0.017(8) -0.069(9)
C44 0.108(10) 0.068(9) 0.049(7) -0.002(6) 0.013(7) -0.061(8)
C45 0.056(7) 0.030(6) 0.082(9) 0.001(5) -0.009(6) -0.022(5)
C46 0.045(6) 0.028(6) 0.065(7) 0.001(5) -0.006(5) -0.014(5)
C47 0.053(7) 0.046(7) 0.077(9) -0.004(6) -0.003(6) -0.024(6)
C48 0.050(7) 0.057(8) 0.061(8) -0.003(6) 0.004(6) -0.018(6)
C49 0.049(7) 0.036(7) 0.075(9) -0.002(5) 0.001(6) -0.019(5)
C50 0.056(7) 0.034(6) 0.054(7) 0.009(5) 0.001(5) -0.018(5)
C51 0.046(7) 0.056(8) 0.089(10) -0.004(7) 0.000(6) -0.020(6)
C52 0.068(8) 0.058(8) 0.066(8) -0.003(6) -0.026(6) -0.031(7)
C53 0.086(9) 0.053(8) 0.051(7) -0.009(5) -0.015(6) -0.032(7)
C54 0.056(7) 0.048(7) 0.071(8) -0.005(6) 0.011(6) -0.023(6)
C55 0.060(7) 0.056(8) 0.054(7) 0.004(5) -0.008(6) -0.037(6)
C56 0.045(6) 0.020(5) 0.068(7) 0.003(5) 0.005(5) -0.014(5)
C57 0.048(7) 0.046(7) 0.082(9) 0.003(6) -0.016(6) -0.015(6)
C58 0.057(8) 0.063(9) 0.080(9) 0.011(7) -0.001(7) -0.027(7)
C59 0.052(7) 0.042(7) 0.076(9) 0.010(6) -0.002(6) -0.020(6)
C60 0.040(6) 0.040(7) 0.052(7) 0.003(5) 0.009(5) -0.006(5)
N5 0.056(6) 0.047(6) 0.067(7) -0.015(5) 0.000(5) -0.014(5)
N6 0.071(7) 0.041(6) 0.072(7) 0.005(5) 0.008(6) -0.015(5)
Fe4 0.0535(10) 0.0417(10) 0.0517(10) -0.0031(7) -0.0027(7) -0.0174(8)
C61 0.049(7) 0.042(7) 0.076(8) -0.003(6) 0.002(6) -0.003(5)
C62 0.083(10) 0.084(10) 0.041(7) -0.007(6) -0.010(6) -0.032(8)
C63 0.076(9) 0.063(9) 0.075(9) 0.006(6) -0.023(7) -0.047(7)
C64 0.055(7) 0.027(6) 0.065(8) -0.001(5) -0.007(6) -0.012(5)
C65 0.050(7) 0.031(6) 0.066(8) -0.001(5) 0.002(6) -0.013(5)
C66 0.037(6) 0.031(6) 0.056(7) -0.006(5) 0.001(5) -0.019(5)
C67 0.049(7) 0.046(7) 0.069(8) 0.010(6) -0.006(6) -0.011(6)
C68 0.063(8) 0.057(8) 0.073(9) 0.004(7) -0.013(7) -0.025(7)
C69 0.047(7) 0.077(10) 0.070(9) 0.009(7) 0.007(6) -0.026(7)
C70 0.049(7) 0.060(8) 0.067(8) 0.001(6) 0.003(6) -0.015(6)
C71 0.070(8) 0.086(10) 0.073(9) 0.005(7) 0.006(7) -0.055(8)
C72 0.096(11) 0.093(11) 0.048(8) -0.003(7) 0.008(7) -0.054(9)
C73 0.107(11) 0.061(9) 0.052(8) 0.004(6) -0.020(7) -0.049(8)
C74 0.073(8) 0.030(7) 0.074(9) 0.011(6) -0.010(7) -0.014(6)
C75 0.066(8) 0.041(7) 0.048(7) 0.002(5) 0.000(6) -0.022(6)
C76 0.040(6) 0.035(6) 0.064(7) -0.003(5) 0.003(5) -0.012(5)
C77 0.040(6) 0.058(8) 0.066(8) -0.001(6) -0.011(6) -0.012(6)
C78 0.053(7) 0.054(8) 0.075(9) 0.003(6) -0.026(6) -0.018(6)
C79 0.060(8) 0.061(9) 0.069(9) -0.013(6) 0.003(7) -0.017(7)
C80 0.063(7) 0.040(7) 0.058(8) 0.002(5) -0.005(6) -0.014(6)
N7 0.048(6) 0.069(7) 0.048(6) 0.002(5) 0.001(5) -0.022(5)
N8 0.051(6) 0.068(7) 0.066(7) -0.012(5) -0.004(5) -0.020(5)
C81 0.052(8) 0.044(7) 0.068(8) 0.004(6) -0.004(6) -0.013(6)
C82 0.074(8) 0.042(7) 0.063(8) 0.007(6) 0.002(6) -0.013(6)
C83 0.082(9) 0.038(7) 0.065(8) 0.005(6) -0.004(7) -0.023(6)
C84 0.074(8) 0.044(7) 0.058(8) -0.003(5) 0.006(6) -0.023(6)
C85 0.070(8) 0.054(8) 0.054(7) -0.003(6) 0.004(6) -0.026(6)
C86 0.061(8) 0.065(9) 0.066(8) 0.000(6) 0.009(7) -0.033(7)
O1 0.060(6) 0.107(8) 0.054(5) -0.007(5) -0.003(4) -0.026(5)
O2 0.042(5) 0.096(7) 0.067(5) -0.011(5) -0.003(4) -0.023(5)
O3 0.062(6) 0.132(9) 0.062(6) -0.013(6) -0.006(5) -0.038(6)
O4 0.073(6) 0.138(10) 0.069(6) -0.020(6) 0.015(5) -0.052(6)
C87 0.061(8) 0.044(7) 0.048(7) 0.005(5) -0.012(6) -0.011(6)
C88 0.037(6) 0.048(7) 0.057(7) -0.007(5) 0.004(5) -0.009(5)
C89 0.052(7) 0.041(7) 0.065(8) -0.002(5) 0.007(6) -0.011(5)
C90 0.049(7) 0.051(8) 0.063(8) -0.002(6) 0.004(6) -0.017(6)
C91 0.061(8) 0.080(10) 0.061(8) 0.004(7) 0.011(6) -0.020(7)
C92 0.056(8) 0.050(7) 0.056(7) 0.005(5) -0.001(6) -0.024(6)
O5 0.049(5) 0.074(6) 0.055(5) -0.008(4) -0.002(4) -0.024(4)
O6 0.051(5) 0.099(7) 0.058(5) 0.004(5) 0.001(4) -0.028(5)
O7 0.055(5) 0.139(9) 0.047(5) -0.012(5) 0.007(4) -0.030(6)
O8 0.061(5) 0.087(7) 0.063(6) -0.023(5) -0.003(4) -0.021(5)
C93 0.053(8) 0.057(8) 0.074(9) -0.011(6) 0.001(7) -0.027(6)
C94 0.093(10) 0.048(8) 0.066(8) -0.008(6) -0.007(7) -0.032(7)
C95 0.067(8) 0.050(8) 0.084(9) -0.011(6) -0.002(7) -0.023(6)
C96 0.058(7) 0.046(8) 0.080(9) -0.008(6) -0.004(6) -0.020(6)
C97 0.078(9) 0.076(10) 0.061(8) -0.001(7) -0.014(7) -0.033(8)
C98 0.055(8) 0.055(8) 0.084(10) -0.011(7) -0.008(7) -0.028(6)
O9 0.071(6) 0.106(8) 0.067(6) -0.001(5) -0.002(5) -0.038(6)
O10 0.066(6) 0.094(7) 0.068(6) 0.015(5) 0.000(5) -0.038(5)
O11 0.078(6) 0.116(8) 0.061(6) 0.004(5) -0.021(5) -0.043(6)
O12 0.069(6) 0.137(10) 0.077(6) 0.000(6) -0.017(5) -0.050(6)
C99 0.049(7) 0.030(6) 0.069(8) -0.003(5) -0.006(6) -0.008(5)
C100 0.077(8) 0.032(6) 0.049(7) -0.002(5) -0.010(6) -0.010(6)
C101 0.045(7) 0.052(8) 0.078(9) -0.005(6) 0.004(6) -0.017(6)
C102 0.046(6) 0.050(7) 0.050(7) 0.002(5) -0.003(5) -0.016(5)
C103 0.059(7) 0.062(8) 0.057(7) 0.004(6) -0.006(6) -0.026(6)
C104 0.037(6) 0.044(7) 0.070(8) -0.007(6) -0.003(6) -0.015(5)
O13 0.058(5) 0.099(7) 0.056(5) -0.013(5) -0.008(4) -0.025(5)
O14 0.061(5) 0.078(6) 0.062(5) 0.000(5) -0.008(5) -0.030(5)
O15 0.061(6) 0.106(8) 0.061(5) 0.010(5) -0.013(4) -0.036(5)
O16 0.051(5) 0.135(9) 0.061(6) 0.006(5) -0.011(4) -0.025(5)

loop_
_atom_type_symbol
_atom_type_description
_atom_type_scat_dispersion_real
_atom_type_scat_dispersion_imag
_atom_type_scat_source
C C 0.0033 0.0016 'International Tables Vol C Tables 4.2.6.8 and 6.1.1.4'
H H 0.0000 0.0000 'International Tables Vol C Tables 4.2.6.8 and 6.1.1.4'
N N 0.0061 0.0033 'International Tables Vol C Tables 4.2.6.8 and 6.1.1.4'
O O 0.0106 0.0060 'International Tables Vol C Tables 4.2.6.8 and 6.1.1.4'
Fe Fe 0.3463 0.8444 'International Tables Vol C Tables 4.2.6.8 and 6.1.1.4'

loop_
_geom_angle_atom_site_label_1
_geom_angle_atom_site_label_2
_geom_angle_atom_site_label_3
_geom_angle
C5 Fe1 C4 40.99(14)
C5 Fe1 C1 40.97(15)
C4 Fe1 C1 68.98(18)
C5 Fe1 C3 68.97(18)
C4 Fe1 C3 40.96(14)
C1 Fe1 C3 68.92(18)
C5 Fe1 C2 68.95(19)
C4 Fe1 C2 68.93(18)
C1 Fe1 C2 40.93(15)
C3 Fe1 C2 40.92(14)
C5 Fe1 C11 125.5(3)
C4 Fe1 C11 161.5(3)
C1 Fe1 C11 109.0(3)
C3 Fe1 C11 157.0(3)
C2 Fe1 C11 122.4(3)
C5 Fe1 C12 161.5(4)
C4 Fe1 C12 155.8(4)
C1 Fe1 C12 124.0(3)
C3 Fe1 C12 120.1(3)
C2 Fe1 C12 106.5(3)
C11 Fe1 C12 40.71(14)
C5 Fe1 C15 109.2(3)
C4 Fe1 C15 124.1(3)
C1 Fe1 C15 124.0(3)
C3 Fe1 C15 159.4(3)
C2 Fe1 C15 159.2(3)
C11 Fe1 C15 40.65(14)
C12 Fe1 C15 68.37(17)
C5 Fe1 C13 157.1(4)
C4 Fe1 C13 120.2(3)
C1 Fe1 C13 159.4(4)
C3 Fe1 C13 105.1(3)
C2 Fe1 C13 121.9(3)
C11 Fe1 C13 68.36(18)
C12 Fe1 C13 40.62(14)
C15 Fe1 C13 68.24(18)
C5 Fe1 C14 122.6(3)
C4 Fe1 C14 106.7(3)
C1 Fe1 C14 159.3(3)
C3 Fe1 C14 121.9(3)
C2 Fe1 C14 158.2(3)
C11 Fe1 C14 68.30(17)
C12 Fe1 C14 68.27(18)
C15 Fe1 C14 40.53(14)
C13 Fe1 C14 40.51(14)
C2 C1 C5 108.0
C2 C1 Fe1 69.6(3)
C5 C1 Fe1 69.4(3)
C2 C1 H1 126.0
C5 C1 H1 126.0
Fe1 C1 H1 126.5
C1 C2 C3 108.0
C1 C2 Fe1 69.5(3)
C3 C2 Fe1 69.5(3)
C1 C2 H2 126.0
C3 C2 H2 126.0
Fe1 C2 H2 126.6
C4 C3 C2 108.0
C4 C3 Fe1 69.4(3)
C2 C3 Fe1 69.6(3)
C4 C3 H3 126.0
C2 C3 H3 126.0
Fe1 C3 H3 126.6
C3 C4 C5 108.0
C3 C4 Fe1 69.6(3)
C5 C4 Fe1 69.5(3)
C3 C4 H4 126.0
C5 C4 H4 126.0
Fe1 C4 H4 126.5
C4 C5 C1 108.0
C4 C5 C6 127.6(6)
C1 C5 C6 124.4(6)
C4 C5 Fe1 69.5(3)
C1 C5 Fe1 69.6(3)
C6 C5 Fe1 126.5(6)
C7 C6 C10 115.8(10)
C7 C6 C5 122.3(8)
C10 C6 C5 121.8(9)
C8 C7 C6 120.2(10)
C8 C7 H7 119.9
C6 C7 H7 119.9
N1 C8 C7 123.9(11)
N1 C8 H8 118.0
C7 C8 H8 118.0
C10 C9 N1 125.3(10)
C10 C9 H9 117.3
N1 C9 H9 117.3
C9 C10 C6 119.6(11)
C9 C10 H10 120.2
C6 C10 H10 120.2
C15 C11 C12 108.0
C15 C11 Fe1 69.9(3)
C12 C11 Fe1 69.7(3)
C15 C11 H11 126.0
C12 C11 H11 126.0
Fe1 C11 H11 126.0
C13 C12 C11 108.0
C13 C12 Fe1 70.0(3)
C11 C12 Fe1 69.6(3)
C13 C12 H12 126.0
C11 C12 H12 126.0
Fe1 C12 H12 126.0
C12 C13 C14 108.0
C12 C13 Fe1 69.4(3)
C14 C13 Fe1 69.9(3)
C12 C13 H13 126.0
C14 C13 H13 126.0
Fe1 C13 H13 126.3
C15 C14 C13 108.0
C15 C14 Fe1 69.5(3)
C13 C14 Fe1 69.6(3)
C15 C14 H14 126.0
C13 C14 H14 126.0
Fe1 C14 H14 126.4
C11 C15 C14 108.0
C11 C15 C16 123.5(7)
C14 C15 C16 128.5(7)
C11 C15 Fe1 69.4(3)
C14 C15 Fe1 69.9(3)
C16 C15 Fe1 128.7(6)
C17 C16 C20 117.6(10)
C17 C16 C15 122.5(9)
C20 C16 C15 119.9(9)
C18 C17 C16 117.8(10)
C18 C17 H17 121.1
C16 C17 H17 121.1
N2 C18 C17 126.9(10)
N2 C18 H18 116.6
C17 C18 H18 116.6
N2 C19 C20 122.8(10)
N2 C19 H19 118.6
C20 C19 H19 118.6
C19 C20 C16 119.8(11)
C19 C20 H20 120.1
C16 C20 H20 120.1
C8 N1 C9 115.0(10)
C18 N2 C19 115.0(10)
C33 Fe2 C34 40.83(15)
C33 Fe2 C22 121.6(3)
C34 Fe2 C22 159.1(4)
C33 Fe2 C21 158.8(3)
C34 Fe2 C21 159.2(3)
C22 Fe2 C21 40.67(14)
C33 Fe2 C32 40.80(14)
C34 Fe2 C32 68.49(18)
C22 Fe2 C32 105.3(3)
C21 Fe2 C32 123.0(3)
C33 Fe2 C23 105.6(3)
C34 Fe2 C23 123.6(3)
C22 Fe2 C23 40.66(14)
C21 Fe2 C23 68.34(18)
C32 Fe2 C23 119.5(3)
C33 Fe2 C25 158.0(3)
C34 Fe2 C25 123.7(3)
C22 Fe2 C25 68.31(18)
C21 Fe2 C25 40.57(14)
C32 Fe2 C25 160.9(3)
C23 Fe2 C25 68.23(17)
C33 Fe2 C24 121.2(3)
C34 Fe2 C24 108.7(3)
C22 Fe2 C24 68.30(18)
C21 Fe2 C24 68.23(17)
C32 Fe2 C24 155.8(3)
C23 Fe2 C24 40.56(14)
C25 Fe2 C24 40.50(13)
C33 Fe2 C35 68.39(18)
C34 Fe2 C35 40.56(14)
C22 Fe2 C35 157.5(4)
C21 Fe2 C35 123.5(3)
C32 Fe2 C35 68.17(18)
C23 Fe2 C35 161.4(4)
C25 Fe2 C35 110.4(3)
C24 Fe2 C35 126.3(3)
C33 Fe2 C31 68.35(18)
C34 Fe2 C31 68.19(18)
C22 Fe2 C31 120.9(3)
C21 Fe2 C31 108.3(3)
C32 Fe2 C31 40.51(14)
C23 Fe2 C31 155.5(3)
C25 Fe2 C31 126.0(3)
C24 Fe2 C31 162.7(3)
C35 Fe2 C31 40.36(14)
C22 C21 C25 108.0
C22 C21 Fe2 69.5(3)
C25 C21 Fe2 69.9(3)
C22 C21 H21 126.0
C25 C21 H21 126.0
Fe2 C21 H21 126.1
C23 C22 C21 108.0
C23 C22 Fe2 69.8(3)
C21 C22 Fe2 69.8(3)
C23 C22 H22 126.0
C21 C22 H22 126.0
Fe2 C22 H22 126.0
C24 C23 C22 108.0
C24 C23 Fe2 69.9(3)
C22 C23 Fe2 69.5(3)
C24 C23 H23 126.0
C22 C23 H23 126.0
Fe2 C23 H23 126.1
C23 C24 C25 108.0
C23 C24 Fe2 69.5(3)
C25 C24 Fe2 69.7(3)
C23 C24 H24 126.0
C25 C24 H24 126.0
Fe2 C24 H24 126.3
C24 C25 C21 108.0
C24 C25 C26 125.7(7)
C21 C25 C26 126.3(7)
C24 C25 Fe2 69.8(3)
C21 C25 Fe2 69.5(3)
C26 C25 Fe2 126.0(6)
C27 C26 C30 117.0(10)
C27 C26 C25 122.7(10)
C30 C26 C25 120.3(10)
C28 C27 C26 119.8(11)
C28 C27 H27 120.1
C26 C27 H27 120.1
N3 C28 C27 123.9(11)
N3 C28 H28 118.0
C27 C28 H28 118.0
N3 C29 C30 123.3(11)
N3 C29 H29 118.4
C30 C29 H29 118.4
C29 C30 C26 119.4(11)
C29 C30 H30 120.3
C26 C30 H30 120.3
C32 C31 C35 108.0
C32 C31 Fe2 69.1(3)
C35 C31 Fe2 69.7(3)
C32 C31 H31 126.0
C35 C31 H31 126.0
Fe2 C31 H31 126.7
C31 C32 C33 108.0
C31 C32 Fe2 70.4(3)
C33 C32 Fe2 69.2(3)
C31 C32 H32 126.0
C33 C32 H32 126.0
Fe2 C32 H32 126.1
C34 C33 C32 108.0
C34 C33 Fe2 69.9(3)
C32 C33 Fe2 70.1(3)
C34 C33 H33 126.0
C32 C33 H33 126.0
Fe2 C33 H33 125.6
C35 C34 C33 108.0
C35 C34 Fe2 70.4(3)
C33 C34 Fe2 69.3(3)
C35 C34 H34 126.0
C33 C34 H34 126.0
Fe2 C34 H34 125.9
C34 C35 C31 108.0
C34 C35 C36 123.7(7)
C31 C35 C36 128.0(7)
C34 C35 Fe2 69.1(3)
C31 C35 Fe2 69.9(3)
C36 C35 Fe2 131.0(6)
C40 C36 C37 115.1(10)
C40 C36 C35 123.1(10)
C37 C36 C35 121.7(9)
C38 C37 C36 120.7(10)
C38 C37 H37 119.6
C36 C37 H37 119.6
N4 C38 C37 123.9(11)
N4 C38 H38 118.1
C37 C38 H38 118.1
N4 C39 C40 123.5(11)
N4 C39 H39 118.2
C40 C39 H39 118.2
C36 C40 C39 119.6(11)
C36 C40 H40 120.2
C39 C40 H40 120.2
C29 N3 C28 116.6(10)
C38 N4 C39 117.1(10)
C42 Fe3 C41 41.05(15)
C42 Fe3 C53 122.0(3)
C41 Fe3 C53 159.7(3)
C42 Fe3 C54 159.4(4)
C41 Fe3 C54 158.4(3)
C53 Fe3 C54 40.88(14)
C42 Fe3 C52 105.4(3)
C41 Fe3 C52 123.6(3)
C53 Fe3 C52 40.91(14)
C54 Fe3 C52 68.76(18)
C42 Fe3 C55 157.3(4)
C41 Fe3 C55 122.8(3)
C53 Fe3 C55 68.70(18)
C54 Fe3 C55 40.76(14)
C52 Fe3 C55 68.65(18)
C42 Fe3 C51 120.6(3)
C41 Fe3 C51 108.1(3)
C53 Fe3 C51 68.73(18)
C54 Fe3 C51 68.63(18)
C52 Fe3 C51 40.81(14)
C55 Fe3 C51 40.72(14)
C42 Fe3 C43 40.88(15)
C41 Fe3 C43 68.71(19)
C53 Fe3 C43 105.5(3)
C54 Fe3 C43 123.4(4)
C52 Fe3 C43 119.3(3)
C55 Fe3 C43 161.3(4)
C51 Fe3 C43 155.5(4)
C42 Fe3 C45 68.65(18)
C41 Fe3 C45 40.73(14)
C53 Fe3 C45 157.0(3)
C54 Fe3 C45 122.8(3)
C52 Fe3 C45 161.7(3)
C55 Fe3 C45 109.8(3)
C51 Fe3 C45 126.1(3)
C43 Fe3 C45 68.24(18)
C42 Fe3 C44 68.46(18)
C41 Fe3 C44 68.36(17)
C53 Fe3 C44 120.6(3)
C54 Fe3 C44 108.2(3)
C52 Fe3 C44 155.3(3)
C55 Fe3 C44 126.0(3)
C51 Fe3 C44 162.9(3)
C43 Fe3 C44 40.47(14)
C45 Fe3 C44 40.38(13)
C42 C41 C45 108.0
C42 C41 Fe3 69.3(3)
C45 C41 Fe3 70.6(3)
C42 C41 H41 126.0
C45 C41 H41 126.0
Fe3 C41 H41 125.7
C43 C42 C41 108.0
C43 C42 Fe3 70.4(3)
C41 C42 Fe3 69.7(3)
C43 C42 H42 126.0
C41 C42 H42 126.0
Fe3 C42 H42 125.5
C42 C43 C44 108.0
C42 C43 Fe3 68.8(3)
C44 C43 Fe3 70.5(3)
C42 C43 H43 126.0
C44 C43 H43 126.0
Fe3 C43 H43 126.3
C45 C44 C43 108.0
C45 C44 Fe3 69.4(3)
C43 C44 Fe3 69.1(3)
C45 C44 H44 126.0
C43 C44 H44 126.0
Fe3 C44 H44 127.1
C44 C45 C41 108.0
C44 C45 C46 124.7(7)
C41 C45 C46 127.2(7)
C44 C45 Fe3 70.2(3)
C41 C45 Fe3 68.7(3)
C46 C45 Fe3 129.2(6)
C47 C46 C50 116.8(10)
C47 C46 C45 121.7(9)
C50 C46 C45 121.5(10)
C46 C47 C48 120.7(11)
C46 C47 H47 119.7
C48 C47 H47 119.7
N5 C48 C47 122.6(11)
N5 C48 H48 118.7
C47 C48 H48 118.7
N5 C49 C50 125.0(10)
N5 C49 H49 117.5
C50 C49 H49 117.5
C49 C50 C46 118.8(10)
C49 C50 H50 120.6
C46 C50 H50 120.6
C52 C51 C55 108.0
C52 C51 Fe3 69.3(3)
C55 C51 Fe3 69.7(3)
C52 C51 H51 126.0
C55 C51 H51 126.0
Fe3 C51 H51 126.5
C53 C52 C51 108.0
C53 C52 Fe3 69.5(3)
C51 C52 Fe3 69.8(3)
C53 C52 H52 126.0
C51 C52 H52 126.0
Fe3 C52 H52 126.3
C52 C53 C54 108.0
C52 C53 Fe3 69.6(3)
C54 C53 Fe3 69.8(3)
C52 C53 H53 126.0
C54 C53 H53 126.0
Fe3 C53 H53 126.2
C55 C54 C53 108.0
C55 C54 Fe3 69.8(3)
C53 C54 Fe3 69.4(3)
C55 C54 H54 126.0
C53 C54 H54 126.0
Fe3 C54 H54 126.4
C54 C55 C51 108.0
C54 C55 C56 123.6(7)
C51 C55 C56 128.4(7)
C54 C55 Fe3 69.4(3)
C51 C55 Fe3 69.6(3)
C56 C55 Fe3 125.5(6)
C57 C56 C60 116.7(10)
C57 C56 C55 121.1(9)
C60 C56 C55 122.2(9)
C58 C57 C56 120.7(11)
C58 C57 H57 119.6
C56 C57 H57 119.6
N6 C58 C57 122.7(11)
N6 C58 H58 118.6
C57 C58 H58 118.6
N6 C59 C60 125.7(11)
N6 C59 H59 117.2
C60 C59 H59 117.2
C59 C60 C56 118.5(10)
C59 C60 H60 120.7
C56 C60 H60 120.7
C48 N5 C49 116.2(10)
C59 N6 C58 115.6(11)
C71 Fe4 C63 159.0(3)
C71 Fe4 C72 41.19(15)
C63 Fe4 C72 121.3(3)
C71 Fe4 C64 158.9(3)
C63 Fe4 C64 41.12(14)
C72 Fe4 C64 158.5(4)
C71 Fe4 C75 41.08(14)
C63 Fe4 C75 157.1(3)
C72 Fe4 C75 69.00(19)
C64 Fe4 C75 122.6(3)
C71 Fe4 C62 123.3(3)
C63 Fe4 C62 41.02(14)
C72 Fe4 C62 105.5(3)
C64 Fe4 C62 68.95(18)
C75 Fe4 C62 161.3(3)
C71 Fe4 C65 123.3(3)
C63 Fe4 C65 68.87(17)
C72 Fe4 C65 158.3(4)
C64 Fe4 C65 40.83(13)
C75 Fe4 C65 109.5(3)
C62 Fe4 C65 68.57(18)
C71 Fe4 C61 108.3(3)
C63 Fe4 C61 68.76(18)
C72 Fe4 C61 121.5(3)
C64 Fe4 C61 68.63(17)
C75 Fe4 C61 125.8(3)
C62 Fe4 C61 40.69(15)
C65 Fe4 C61 40.58(13)
C71 Fe4 C73 68.88(19)
C63 Fe4 C73 105.0(3)
C72 Fe4 C73 40.81(15)
C64 Fe4 C73 122.6(3)
C75 Fe4 C73 68.50(17)
C62 Fe4 C73 119.8(3)
C65 Fe4 C73 160.4(4)
C61 Fe4 C73 156.3(3)
C71 Fe4 C74 68.76(18)
C63 Fe4 C74 120.4(3)
C72 Fe4 C74 68.58(18)
C64 Fe4 C74 107.4(3)
C75 Fe4 C74 40.64(13)
C62 Fe4 C74 155.7(3)
C65 Fe4 C74 125.4(3)
C61 Fe4 C74 162.3(3)
C73 Fe4 C74 40.49(14)
C62 C61 C65 108.0
C62 C61 Fe4 69.0(3)
C65 C61 Fe4 69.5(3)
C62 C61 H61 126.0
C65 C61 H61 126.0
Fe4 C61 H61 127.0
C61 C62 C63 108.0
C61 C62 Fe4 70.3(3)
C63 C62 Fe4 68.9(3)
C61 C62 H62 126.0
C63 C62 H62 126.0
Fe4 C62 H62 126.4
C64 C63 C62 108.0
C64 C63 Fe4 69.7(3)
C62 C63 Fe4 70.1(3)
C64 C63 H63 126.0
C62 C63 H63 126.0
Fe4 C63 H63 125.8
C63 C64 C65 108.0
C63 C64 Fe4 69.2(3)
C65 C64 Fe4 70.3(3)
C63 C64 H64 126.0
C65 C64 H64 126.0
Fe4 C64 H64 126.1
C64 C65 C61 108.0
C64 C65 C66 125.8(6)
C61 C65 C66 126.1(6)
C64 C65 Fe4 68.8(3)
C61 C65 Fe4 69.9(3)
C66 C65 Fe4 129.9(6)
C67 C66 C70 114.9(10)
C67 C66 C65 123.5(9)
C70 C66 C65 121.5(9)
C68 C67 C66 122.2(11)
C68 C67 H67 118.9
C66 C67 H67 118.9
N7 C68 C67 124.6(11)
N7 C68 H68 117.7
C67 C68 H68 117.7
C70 C69 N7 124.4(11)
C70 C69 H69 117.8
N7 C69 H69 117.8
C69 C70 C66 119.2(11)
C69 C70 H70 120.4
C66 C70 H70 120.4
C72 C71 C75 108.0
C72 C71 Fe4 69.8(3)
C75 C71 Fe4 70.2(3)
C72 C71 H71 126.0
C75 C71 H71 126.0
Fe4 C71 H71 125.6
C71 C72 C73 108.0
C71 C72 Fe4 69.0(3)
C73 C72 Fe4 70.6(3)
C71 C72 H72 126.0
C73 C72 H72 126.0
Fe4 C72 H72 126.0
C74 C73 C72 108.0
C74 C73 Fe4 70.0(3)
C72 C73 Fe4 68.6(3)
C74 C73 H73 126.0
C72 C73 H73 126.0
Fe4 C73 H73 126.9
C75 C74 C73 108.0
C75 C74 Fe4 68.9(3)
C73 C74 Fe4 69.5(3)
C75 C74 H74 126.0
C73 C74 H74 126.0
Fe4 C74 H74 127.2
C74 C75 C71 108.0
C74 C75 C76 127.9(7)
C71 C75 C76 124.1(7)
C74 C75 Fe4 70.5(3)
C71 C75 Fe4 68.7(3)
C76 C75 Fe4 126.9(6)
C77 C76 C80 117.0(10)
C77 C76 C75 123.3(10)
C80 C76 C75 119.7(9)
C76 C77 C78 119.3(11)
C76 C77 H77 120.3
C78 C77 H77 120.3
N8 C78 C77 125.2(11)
N8 C78 H78 117.4
C77 C78 H78 117.4
N8 C79 C80 124.1(11)
N8 C79 H79 118.0
C80 C79 H79 118.0
C79 C80 C76 118.9(11)
C79 C80 H80 120.5
C76 C80 H80 120.5
C68 N7 C69 114.7(10)
C78 N8 C79 115.4(10)
O1 C81 O2 123.8(11)
O1 C81 C82 122.3(11)
O2 C81 C82 114.0(11)
C81 C82 C83 115.7(10)
C81 C82 H82A 108.4
C83 C82 H82A 108.4
C81 C82 H82B 108.4
C83 C82 H82B 108.4
H82A C82 H82B 107.4
C84 C83 C82 114.9(10)
C84 C83 H83A 108.5
C82 C83 H83A 108.5
C84 C83 H83B 108.5
C82 C83 H83B 108.5
H83A C83 H83B 107.5
C83 C84 C85 113.3(10)
C83 C84 H84A 108.9
C85 C84 H84A 108.9
C83 C84 H84B 108.9
C85 C84 H84B 108.9
H84A C84 H84B 107.7
C84 C85 C86 118.0(10)
C84 C85 H85A 107.8
C86 C85 H85A 107.8
C84 C85 H85B 107.8
C86 C85 H85B 107.8
H85A C85 H85B 107.1
O4 C86 O3 126.2(12)
O4 C86 C85 121.2(12)
O3 C86 C85 112.3(11)
C81 O2 H200 101(7)
C86 O3 H300 106(9)
O6 C87 O5 124.6(10)
O6 C87 C88 122.0(10)
O5 C87 C88 113.3(10)
C89 C88 C87 116.1(9)
C89 C88 H88A 108.3
C87 C88 H88A 108.3
C89 C88 H88B 108.3
C87 C88 H88B 108.3
H88A C88 H88B 107.4
C88 C89 C90 118.0(9)
C88 C89 H89A 107.8
C90 C89 H89A 107.8
C88 C89 H89B 107.8
C90 C89 H89B 107.8
H89A C89 H89B 107.1
C89 C90 C91 114.0(9)
C89 C90 H90A 108.7
C91 C90 H90A 108.7
C89 C90 H90B 108.7
C91 C90 H90B 108.7
H90A C90 H90B 107.6
C92 C91 C90 119.0(10)
C92 C91 H91A 107.6
C90 C91 H91A 107.6
C92 C91 H91B 107.6
C90 C91 H91B 107.6
H91A C91 H91B 107.0
O7 C92 O8 122.2(11)
O7 C92 C91 122.4(11)
O8 C92 C91 115.4(11)
C87 O5 H500 118(7)
C92 O8 H800 107(6)
O9 C93 O10 124.9(12)
O9 C93 C94 121.4(12)
O10 C93 C94 113.7(11)
C95 C94 C93 114.0(11)
C95 C94 H94A 108.8
C93 C94 H94A 108.8
C95 C94 H94B 108.8
C93 C94 H94B 108.8
H94A C94 H94B 107.6
C94 C95 C96 113.3(10)
C94 C95 H95A 108.9
C96 C95 H95A 108.9
C94 C95 H95B 108.9
C96 C95 H95B 108.9
H95A C95 H95B 107.7
C97 C96 C95 112.0(10)
C97 C96 H96A 109.2
C95 C96 H96A 109.2
C97 C96 H96B 109.2
C95 C96 H96B 109.2
H96A C96 H96B 107.9
C96 C97 C98 114.0(10)
C96 C97 H97A 108.7
C98 C97 H97A 108.7
C96 C97 H97B 108.7
C98 C97 H97B 108.7
H97A C97 H97B 107.6
O12 C98 O11 124.3(13)
O12 C98 C97 124.8(13)
O11 C98 C97 110.9(10)
C93 O10 H110 91(8)
C98 O11 H111 117.2
O13 C99 O14 123.6(11)
O13 C99 C100 123.4(12)
O14 C99 C100 113.0(10)
C99 C100 C101 112.8(10)
C99 C100 H10A 109.0
C101 C100 H10A 109.0
C99 C100 H10B 109.0
C101 C100 H10B 109.0
H10A C100 H10B 107.8
C102 C101 C100 114.7(9)
C102 C101 H10C 108.6
C100 C101 H10C 108.6
C102 C101 H10D 108.6
C100 C101 H10D 108.6
H10C C101 H10D 107.6
C101 C102 C103 112.5(9)
C101 C102 H10E 109.1
C103 C102 H10E 109.1
C101 C102 H10F 109.1
C103 C102 H10F 109.1
H10E C102 H10F 107.8
C104 C103 C102 116.5(9)
C104 C103 H10G 108.2
C102 C103 H10G 108.2
C104 C103 H10H 108.2
C102 C103 H10H 108.2
H10G C103 H10H 107.3
O16 C104 O15 122.6(11)
O16 C104 C103 125.5(11)
O15 C104 C103 111.9(9)
C99 O14 H140 116(7)
C104 O15 H150 92(6)

loop_
_geom_bond_atom_site_label_1
_geom_bond_atom_site_label_2
_geom_bond_distance
Fe1 C5 2.027(8)
Fe1 C4 2.028(7)
Fe1 C1 2.030(8)
Fe1 C3 2.031(8)
Fe1 C2 2.032(8)
Fe1 C11 2.041(8)
Fe1 C12 2.042(8)
Fe1 C15 2.047(7)
Fe1 C13 2.049(8)
Fe1 C14 2.052(8)
C1 C2 1.4200
C1 C5 1.4200
C1 H1 0.9300
C2 C3 1.4200
C2 H2 0.9300
C3 C4 1.4200
C3 H3 0.9300
C4 C5 1.4200
C4 H4 0.9300
C5 C6 1.453(11)
C6 C7 1.392(14)
C6 C10 1.414(13)
C7 C8 1.357(15)
C7 H7 0.9300
C8 N1 1.349(13)
C8 H8 0.9300
C9 C10 1.329(15)
C9 N1 1.350(14)
C9 H9 0.9300
C10 H10 0.9300
C11 C15 1.4200
C11 C12 1.4200
C11 H11 0.9300
C12 C13 1.4200
C12 H12 0.9300
C13 C14 1.4200
C13 H13 0.9300
C14 C15 1.4200
C14 H14 0.9300
C15 C16 1.486(12)
C16 C17 1.379(14)
C16 C20 1.387(14)
C17 C18 1.356(14)
C17 H17 0.9300
C18 N2 1.315(13)
C18 H18 0.9300
C19 N2 1.354(15)
C19 C20 1.369(15)
C19 H19 0.9300
C20 H20 0.9300
Fe2 C33 2.031(8)
Fe2 C34 2.040(8)
Fe2 C22 2.042(8)
Fe2 C21 2.045(8)
Fe2 C32 2.043(8)
Fe2 C23 2.046(8)
Fe2 C25 2.051(7)
Fe2 C24 2.052(8)
Fe2 C35 2.057(8)
Fe2 C31 2.059(8)
C21 C22 1.4200
C21 C25 1.4200
C21 H21 0.9300
C22 C23 1.4200
C22 H22 0.9300
C23 C24 1.4200
C23 H23 0.9300
C24 C25 1.4200
C24 H24 0.9300
C25 C26 1.455(11)
C26 C27 1.377(15)
C26 C30 1.397(14)
C27 C28 1.365(15)
C27 H27 0.9300
C28 N3 1.342(14)
C28 H28 0.9300
C29 N3 1.330(14)
C29 C30 1.383(15)
C29 H29 0.9300
C30 H30 0.9300
C31 C32 1.4200
C31 C35 1.4200
C31 H31 0.9300
C32 C33 1.4200
C32 H32 0.9300
C33 C34 1.4200
C33 H33 0.9300
C34 C35 1.4200
C34 H34 0.9300
C35 C36 1.449(12)
C36 C40 1.394(14)
C36 C37 1.413(14)
C37 C38 1.370(15)
C37 H37 0.9300
C38 N4 1.322(14)
C38 H38 0.9300
C39 N4 1.327(14)
C39 C40 1.408(15)
C39 H39 0.9300
C40 H40 0.9300
Fe3 C42 2.022(8)
Fe3 C41 2.028(8)
Fe3 C53 2.031(8)
Fe3 C54 2.036(8)
Fe3 C52 2.033(8)
Fe3 C55 2.042(8)
Fe3 C51 2.040(8)
Fe3 C43 2.043(8)
Fe3 C45 2.052(7)
Fe3 C44 2.062(8)
C41 C42 1.4200
C41 C45 1.4200
C41 H41 0.9300
C42 C43 1.4200
C42 H42 0.9300
C43 C44 1.4200
C43 H43 0.9300
C44 C45 1.4200
C44 H44 0.9300
C45 C46 1.465(12)
C46 C47 1.367(14)
C46 C50 1.381(14)
C47 C48 1.374(15)
C47 H47 0.9300
C48 N5 1.317(13)
C48 H48 0.9300
C49 N5 1.336(13)
C49 C50 1.348(14)
C49 H49 0.9300
C50 H50 0.9300
C51 C52 1.4200
C51 C55 1.4200
C51 H51 0.9300
C52 C53 1.4200
C52 H52 0.9300
C53 C54 1.4200
C53 H53 0.9300
C54 C55 1.4200
C54 H54 0.9300
C55 C56 1.467(12)
C56 C57 1.390(15)
C56 C60 1.390(14)
C57 C58 1.380(16)
C57 H57 0.9300
C58 N6 1.354(15)
C58 H58 0.9300
C59 N6 1.328(14)
C59 C60 1.379(15)
C59 H59 0.9300
C60 H60 0.9300
Fe4 C71 2.014(8)
Fe4 C63 2.018(7)
Fe4 C72 2.023(8)
Fe4 C64 2.025(7)
Fe4 C75 2.034(7)
Fe4 C62 2.034(8)
Fe4 C65 2.045(7)
Fe4 C61 2.050(8)
Fe4 C73 2.049(8)
Fe4 C74 2.055(8)
C61 C62 1.4200
C61 C65 1.4200
C61 H61 0.9300
C62 C63 1.4200
C62 H62 0.9300
C63 C64 1.4200
C63 H63 0.9300
C64 C65 1.4200
C64 H64 0.9300
C65 C66 1.464(11)
C66 C67 1.373(13)
C66 C70 1.429(14)
C67 C68 1.348(15)
C67 H67 0.9300
C68 N7 1.329(14)
C68 H68 0.9300
C69 C70 1.363(15)
C69 N7 1.368(14)
C69 H69 0.9300
C70 H70 0.9300
C71 C72 1.4200
C71 C75 1.4200
C71 H71 0.9300
C72 C73 1.4200
C72 H72 0.9300
C73 C74 1.4200
C73 H73 0.9300
C74 C75 1.4200
C74 H74 0.9300
C75 C76 1.454(12)
C76 C77 1.365(14)
C76 C80 1.399(14)
C77 C78 1.373(15)
C77 H77 0.9300
C78 N8 1.317(14)
C78 H78 0.9300
C79 N8 1.338(14)
C79 C80 1.375(15)
C79 H79 0.9300
C80 H80 0.9300
C81 O1 1.240(13)
C81 O2 1.296(13)
C81 C82 1.500(16)
C82 C83 1.500(15)
C82 H82A 0.9700
C82 H82B 0.9700
C83 C84 1.486(15)
C83 H83A 0.9700
C83 H83B 0.9700
C84 C85 1.501(15)
C84 H84A 0.9700
C84 H84B 0.9700
C85 C86 1.506(15)
C85 H85A 0.9700
C85 H85B 0.9700
C86 O4 1.211(13)
C86 O3 1.277(14)
O2 H200 1.02(12)
O3 H300 0.91(14)
C87 O6 1.204(13)
C87 O5 1.314(13)
C87 C88 1.504(14)
C88 C89 1.467(14)
C88 H88A 0.9700
C88 H88B 0.9700
C89 C90 1.487(14)
C89 H89A 0.9700
C89 H89B 0.9700
C90 C91 1.492(15)
C90 H90A 0.9700
C90 H90B 0.9700
C91 C92 1.490(15)
C91 H91A 0.9700
C91 H91B 0.9700
C92 O7 1.197(13)
C92 O8 1.305(13)
O5 H500 0.96(11)
O8 H800 1.18(12)
C93 O9 1.189(13)
C93 O10 1.267(14)
C93 C94 1.504(16)
C94 C95 1.492(16)
C94 H94A 0.9700
C94 H94B 0.9700
C95 C96 1.538(16)
C95 H95A 0.9700
C95 H95B 0.9700
C96 C97 1.504(16)
C96 H96A 0.9700
C96 H96B 0.9700
C97 C98 1.507(16)
C97 H97A 0.9700
C97 H97B 0.9700
C98 O12 1.171(13)
C98 O11 1.310(14)
O10 H110 0.94(12)
O11 H111 1.0567
C99 O13 1.177(12)
C99 O14 1.288(13)
C99 C100 1.507(15)
C100 C101 1.518(15)
C100 H10A 0.9700
C100 H10B 0.9700
C101 C102 1.502(14)
C101 H10C 0.9700
C101 H10D 0.9700
C102 C103 1.523(14)
C102 H10E 0.9700
C102 H10F 0.9700
C103 C104 1.492(15)
C103 H10G 0.9700
C103 H10H 0.9700
C104 O16 1.170(12)
C104 O15 1.322(13)
O14 H140 0.98(12)
O15 H150 1.13(12)
